data_2229431
loop_
_publ_author_name
'Gayathri, P.'
'Thiruvalluvar, A.'
'Rajeswari, K.'
'Pandiarajan, K.'
'Butcher, R. J.'

_publ_section_title
;
 1-Benzyl-3,5-bis[(<i>E</i>)-3-thienylmethylidene]piperidin-4-one
;
_journal_coeditor_code JJ2073
_journal_issue 3
_journal_name_full 'Acta Crystallographica Section E'
_journal_page_first o571
_journal_paper_doi 10.1107/S1600536811003758
_journal_volume 67
_journal_year 2011
_chemical_formula_iupac 'C22 H19 N O S2'
_chemical_formula_moiety 'C22 H19 N O S2'
_chemical_formula_structural 'C22 H19 N O S2'
_chemical_formula_sum 'C22 H19 N O S2'
_chemical_formula_weight 377.52
_chemical_melting_point 429
_chemical_name_common piperidin-4-one
_chemical_name_systematic
;
1-Benzyl-3,5-bis[(<i>E</i>)-3-thienylmethylidene]piperidin-4-one
;
_space_group_IT_number 2
_symmetry_cell_setting triclinic
_symmetry_space_group_name_Hall '-P 1'
_symmetry_space_group_name_H-M 'P -1'
_atom_sites_solution_hydrogens geom
_atom_sites_solution_primary direct
_atom_sites_solution_secondary difmap
_cell_angle_alpha 112.657(6)
_cell_angle_beta 95.845(5)
_cell_angle_gamma 98.512(5)
_cell_formula_units_Z 2
_cell_length_a 6.1809(3)
_cell_length_b 12.7391(9)
_cell_length_c 12.9251(7)
_cell_measurement_reflns_used 3996
_cell_measurement_temperature 123(2)
_cell_measurement_theta_max 74.0032
_cell_measurement_theta_min 6.3810
_cell_volume 914.65(11)
_computing_cell_refinement 'CrysAlis PRO (Oxford Diffraction, 2010)'
_computing_data_collection 'CrysAlis PRO (Oxford Diffraction, 2010)'
_computing_data_reduction 'CrysAlis RED (Oxford Diffraction, 2010)'
_computing_molecular_graphics 'ORTEP-3 (Farrugia, 1997) and PLATON (Spek, 2009)'
_computing_publication_material 'PLATON (Spek, 2009)'
_computing_structure_refinement 'SHELXL97 (Sheldrick, 2008)'
_computing_structure_solution 'SHELXS97 (Sheldrick, 2008)'
_diffrn_ambient_temperature 123(2)
_diffrn_detector_area_resol_mean 10.5081
_diffrn_measured_fraction_theta_full 0.998
_diffrn_measured_fraction_theta_max 0.970
_diffrn_measurement_device_type 'Oxford Diffraction Xcalibur Ruby Gemini'
_diffrn_measurement_method \w
_diffrn_radiation_monochromator graphite
_diffrn_radiation_source 'Enhance (Cu) X-ray Source'
_diffrn_radiation_type CuK\a
_diffrn_radiation_wavelength 1.54184
_diffrn_reflns_av_R_equivalents 0.0256
_diffrn_reflns_av_sigmaI/netI 0.0254
_diffrn_reflns_limit_h_max 7
_diffrn_reflns_limit_h_min -6
_diffrn_reflns_limit_k_max 15
_diffrn_reflns_limit_k_min -14
_diffrn_reflns_limit_l_max 12
_diffrn_reflns_limit_l_min -16
_diffrn_reflns_number 6091
_diffrn_reflns_theta_full 67.50
_diffrn_reflns_theta_max 74.17
_diffrn_reflns_theta_min 6.39
_exptl_absorpt_coefficient_mu 2.713
_exptl_absorpt_correction_T_max 1.00000
_exptl_absorpt_correction_T_min 0.58703
_exptl_absorpt_correction_type multi-scan
_exptl_absorpt_process_details
;
(CrysAlis PRO; Oxford Diffraction, 2010)
;
_exptl_crystal_colour colourless
_exptl_crystal_density_diffrn 1.371
_exptl_crystal_density_method 'Not Measured'
_exptl_crystal_description chunk
_exptl_crystal_F_000 396
_exptl_crystal_size_max 0.44
_exptl_crystal_size_mid 0.31
_exptl_crystal_size_min 0.23
_refine_diff_density_max 0.371
_refine_diff_density_min -0.269
_refine_ls_extinction_method none
_refine_ls_goodness_of_fit_ref 1.032
_refine_ls_hydrogen_treatment mixed
_refine_ls_matrix_type full
_refine_ls_number_parameters 276
_refine_ls_number_reflns 3615
_refine_ls_number_restraints 72
_refine_ls_restrained_S_all 1.025
_refine_ls_R_factor_all 0.0470
_refine_ls_R_factor_gt 0.0395
_refine_ls_shift/su_max 0.001
_refine_ls_shift/su_max_lt 0.001
_refine_ls_shift/su_mean 0.000
_refine_ls_structure_factor_coef Fsqd
_refine_ls_weighting_details 'calc w=1/[\s^2^(Fo^2^)+(0.0635P)^2^+0.4312P] where P=(Fo^2^+2Fc^2^)/3'
_refine_ls_weighting_scheme calc
_refine_ls_wR_factor_gt 0.1048
_refine_ls_wR_factor_ref 0.1095
_reflns_number_gt 3114
_reflns_number_total 3615
_reflns_threshold_expression I>2\s(I)
_cod_data_source_file jj2073.cif
_cod_data_source_block I
_cod_database_code 2229431
_cod_database_fobs_code 2229431

loop_
_symmetry_equiv_pos_site_id
_symmetry_equiv_pos_as_xyz
1 x,y,z
2 -x,-y,-z

loop_
_atom_site_aniso_label
_atom_site_aniso_U_11
_atom_site_aniso_U_22
_atom_site_aniso_U_33
_atom_site_aniso_U_12
_atom_site_aniso_U_13
_atom_site_aniso_U_23
S1A 0.0245(2) 0.0238(3) 0.0207(3) 0.0093(2) 0.0021(2) 0.0046(2)
S2A 0.0394(3) 0.0223(3) 0.0221(3) 0.0103(2) 0.0069(2) 0.0073(2)
O1 0.0245(6) 0.0280(6) 0.0298(6) 0.0071(5) -0.0056(5) 0.0036(5)
N1 0.0241(7) 0.0213(6) 0.0165(6) 0.0037(5) -0.0021(5) 0.0060(5)
C1 0.0267(8) 0.0213(7) 0.0214(8) 0.0028(6) -0.0019(6) 0.0061(6)
C2 0.0223(7) 0.0236(8) 0.0174(7) 0.0032(6) 0.0026(6) 0.0081(6)
C3 0.0215(8) 0.0249(8) 0.0182(7) 0.0035(6) 0.0017(6) 0.0083(6)
C4 0.0206(7) 0.0233(7) 0.0170(7) 0.0039(6) 0.0028(6) 0.0092(6)
C5 0.0208(7) 0.0231(7) 0.0182(7) 0.0044(6) 0.0010(6) 0.0074(6)
C6 0.0193(7) 0.0258(8) 0.0178(7) 0.0036(6) 0.0016(6) 0.0094(6)
C7A 0.0202(8) 0.0218(8) 0.0143(8) 0.0006(6) 0.0049(7) 0.0098(7)
C8A 0.0215(11) 0.0253(10) 0.0147(11) 0.0062(8) 0.0045(8) 0.0066(8)
C9A 0.0376(8) 0.0298(7) 0.0286(6) 0.0031(6) 0.0043(7) 0.0106(5)
C10A 0.0225(10) 0.0219(11) 0.0185(12) -0.0006(9) 0.0023(8) 0.0025(10)
C11 0.0221(8) 0.0246(8) 0.0185(7) 0.0025(6) 0.0017(6) 0.0081(6)
C12A 0.0290(9) 0.0229(8) 0.0173(7) 0.0048(6) 0.0044(6) 0.0090(6)
C13A 0.0308(13) 0.0199(11) 0.0208(10) 0.0054(10) 0.0040(9) 0.0083(9)
C14A 0.0412(7) 0.0237(9) 0.0216(10) 0.0030(6) 0.0020(5) 0.0046(7)
C15A 0.0285(11) 0.0264(11) 0.0248(10) 0.0041(10) 0.0016(9) 0.0125(11)
C16 0.0254(8) 0.0253(8) 0.0193(7) 0.0011(6) -0.0047(6) 0.0072(6)
C17 0.0258(8) 0.0224(7) 0.0147(7) 0.0009(6) -0.0047(6) 0.0043(6)
C18 0.0234(8) 0.0327(9) 0.0225(8) 0.0031(7) -0.0017(6) 0.0091(7)
C19 0.0292(9) 0.0368(9) 0.0244(8) -0.0019(7) -0.0007(7) 0.0141(7)
C20 0.0406(10) 0.0284(8) 0.0251(8) 0.0025(7) -0.0032(7) 0.0127(7)
C21 0.0360(10) 0.0328(9) 0.0286(9) 0.0132(8) 0.0037(7) 0.0106(7)
C22 0.0295(9) 0.0327(9) 0.0219(8) 0.0076(7) 0.0054(7) 0.0113(7)
C8B 0.0215(11) 0.0253(10) 0.0147(11) 0.0062(8) 0.0045(8) 0.0066(8)
C9B 0.0245(2) 0.0238(3) 0.0207(3) 0.0093(2) 0.0021(2) 0.0046(2)
S1B 0.0376(8) 0.0298(7) 0.0286(6) 0.0031(6) 0.0043(7) 0.0106(5)
S2B 0.0412(7) 0.0237(9) 0.0216(10) 0.0030(6) 0.0020(5) 0.0046(7)
C13B 0.0308(13) 0.0199(11) 0.0208(10) 0.0054(10) 0.0040(9) 0.0083(9)
C14B 0.0394(3) 0.0223(3) 0.0221(3) 0.0103(2) 0.0069(2) 0.0073(2)
C7B 0.0202(8) 0.0218(8) 0.0143(8) 0.0006(6) 0.0049(7) 0.0098(7)
C12B 0.0290(9) 0.0229(8) 0.0173(7) 0.0048(6) 0.0044(6) 0.0090(6)
C10B 0.0225(10) 0.0219(11) 0.0185(12) -0.0006(9) 0.0023(8) 0.0025(10)
C15B 0.0285(11) 0.0264(11) 0.0248(10) 0.0041(10) 0.0016(9) 0.0125(11)

loop_
_atom_site_type_symbol
_atom_site_label
_atom_site_fract_x
_atom_site_fract_y
_atom_site_fract_z
_atom_site_U_iso_or_equiv
_atom_site_thermal_displace_type
_atom_site_calc_flag
_atom_site_refinement_flags
_atom_site_occupancy
_atom_site_disorder_assembly
_atom_site_disorder_group
S S1A 0.18315(9) 1.03620(4) 0.61944(5) 0.0240(2) Uani d PD 0.7990(10) A 1
S S2A 0.73267(10) 0.08626(5) 0.16709(6) 0.0279(2) Uani d PD 0.7990(10) A 1
O O1 0.8340(2) 0.63874(10) 0.50798(10) 0.0306(3) Uani d . 1.000 . .
N N1 0.3176(2) 0.57437(11) 0.26094(11) 0.0217(4) Uani d . 1.000 . .
C C1 0.3584(3) 0.46955(14) 0.27383(14) 0.0246(4) Uani d . 1.000 . .
C C2 0.5717(3) 0.49305(13) 0.35403(13) 0.0214(4) Uani d . 1.000 A .
C C3 0.6540(3) 0.61272(14) 0.44395(13) 0.0220(4) Uani d . 1.000 . .
C C4 0.5080(3) 0.69853(13) 0.45572(13) 0.0201(4) Uani d . 1.000 A .
C C5 0.2948(3) 0.66158(13) 0.37148(13) 0.0212(4) Uani d . 1.000 . .
C C6 0.5750(3) 0.80356(12) 0.54314(13) 0.0210(4) Uani d D 1.000 . .
C C7A 0.4685(3) 0.90348(14) 0.5796(3) 0.0183(5) Uani d PD 0.7990(10) A 1
C C8A 0.2461(4) 0.90208(14) 0.5516(3) 0.0207(6) Uani d PD 0.7990(10) A 1
C C9A 0.4535(3) 1.0966(3) 0.6871(4) 0.0329(4) Uani d PD 0.7990(10) A 1
C C10A 0.5831(4) 1.0177(2) 0.6602(3) 0.0234(6) Uani d PD 0.7990(10) A 1
C C11 0.6925(3) 0.41222(11) 0.34934(12) 0.0223(4) Uani d D 1.000 . .
C C12A 0.6495(7) 0.28977(15) 0.2719(3) 0.0228(5) Uani d PD 0.7990(10) A 1
C C13A 0.8188(6) 0.22914(15) 0.2613(3) 0.0238(7) Uani d PD 0.7990(10) A 1
C C14A 0.4666(3) 0.1060(3) 0.1415(4) 0.0310(5) Uani d PD 0.7990(10) A 1
C C15A 0.4455(6) 0.2152(2) 0.2014(4) 0.0263(6) Uani d PD 0.7990(10) A 1
C C16 0.1124(3) 0.54282(14) 0.17762(14) 0.0250(4) Uani d . 1.000 . .
C C17 0.0842(3) 0.63387(14) 0.13266(13) 0.0231(4) Uani d . 1.000 . .
C C18 0.2395(3) 0.66337(15) 0.07197(14) 0.0276(5) Uani d . 1.000 . .
C C19 0.2113(3) 0.74264(16) 0.02500(15) 0.0310(5) Uani d . 1.000 . .
C C20 0.0256(3) 0.79278(16) 0.03671(15) 0.0320(5) Uani d . 1.000 . .
C C21 -0.1304(3) 0.76399(16) 0.09586(15) 0.0325(5) Uani d . 1.000 . .
C C22 -0.1007(3) 0.68515(15) 0.14398(14) 0.0278(5) Uani d . 1.000 . .
C C8B 0.5804(14) 1.0004(7) 0.6512(15) 0.0207(6) Uani d PD 0.2010(10) A 2
C C9B 0.1915(10) 1.0076(7) 0.6059(10) 0.0240(2) Uani d PD 0.2010(10) A 2
S S1B 0.4253(4) 1.1062(3) 0.6913(4) 0.0329(4) Uani d PD 0.2010(10) A 2
S S2B 0.4472(4) 0.0861(3) 0.1254(4) 0.0310(5) Uani d PD 0.2010(10) A 2
C C13B 0.438(2) 0.2290(5) 0.2021(17) 0.0238(7) Uani d PD 0.2010(10) A 2
C C14B 0.7253(7) 0.1115(10) 0.1784(12) 0.0279(2) Uani d PD 0.2010(10) A 2
C C7B 0.4467(8) 0.8937(4) 0.5864(15) 0.0183(5) Uani d PD 0.2010(10) A 2
C C12B 0.640(3) 0.2900(3) 0.2707(10) 0.0228(5) Uani d PD 0.2010(10) A 2
C C10B 0.221(2) 0.9007(8) 0.5623(14) 0.0234(6) Uani d PD 0.2010(10) A 2
C C15B 0.800(3) 0.2159(10) 0.2558(16) 0.0263(6) Uani d PD 0.2010(10) A 2
H H1B 0.36535 0.40961 0.19840 0.0296 Uiso calc R 1.000 . .
H H5A 0.25596 0.73017 0.36152 0.0255 Uiso calc R 1.000 . .
H H5B 0.17305 0.62863 0.40123 0.0255 Uiso calc R 1.000 . .
H H1A 0.23312 0.43872 0.30305 0.0296 Uiso calc R 1.000 . .
H H16A 0.11277 0.46894 0.11292 0.0300 Uiso calc R 1.000 . .
H H16B -0.01661 0.52956 0.21384 0.0300 Uiso calc R 1.000 . .
H H18 0.36607 0.62866 0.06278 0.0331 Uiso calc R 1.000 . .
H H19 0.31915 0.76265 -0.01525 0.0372 Uiso calc R 1.000 . .
H H20 0.00581 0.84676 0.00415 0.0383 Uiso calc R 1.000 . .
H H21 -0.25789 0.79798 0.10372 0.0390 Uiso calc R 1.000 . .
H H22 -0.20800 0.66618 0.18501 0.0333 Uiso calc R 1.000 . .
H H6 0.713(3) 0.8169(16) 0.5895(17) 0.026(5) Uiso d . 1.000 . .
H H8A 0.14054 0.83497 0.50085 0.0249 Uiso calc PR 0.7990(10) A 1
H H9A 0.50486 1.17598 0.73726 0.0395 Uiso calc PR 0.7990(10) A 1
H H10A 0.73660 1.03548 0.69141 0.0281 Uiso calc PR 0.7990(10) A 1
H H11 0.823(3) 0.4373(16) 0.4015(17) 0.026(5) Uiso d . 1.000 . .
H H13A 0.96646 0.26254 0.30162 0.0286 Uiso calc PR 0.7990(10) A 1
H H14A 0.34781 0.04620 0.09052 0.0372 Uiso calc PR 0.7990(10) A 1
H H15A 0.30930 0.24073 0.19759 0.0316 Uiso calc PR 0.7990(10) A 1
H H8B 0.73734 1.01388 0.67126 0.0249 Uiso calc PR 0.2010(10) A 2
H H9B 0.05409 1.02885 0.59182 0.0288 Uiso calc PR 0.2010(10) A 2
H H10B 0.10440 0.83526 0.51955 0.0281 Uiso calc PR 0.2010(10) A 2
H H13B 0.31035 0.26169 0.19782 0.0286 Uiso calc PR 0.2010(10) A 2
H H14B 0.81485 0.05504 0.15365 0.0335 Uiso calc PR 0.2010(10) A 2
H H15B 0.94614 0.24115 0.29862 0.0316 Uiso calc PR 0.2010(10) A 2

loop_
_atom_type_symbol
_atom_type_description
_atom_type_scat_dispersion_real
_atom_type_scat_dispersion_imag
_atom_type_scat_source
C C 0.0181 0.0091 ' International Tables Vol C Tables 4.2.6.8 and 6.1.1.4'
H H 0.0000 0.0000 ' International Tables Vol C Tables 4.2.6.8 and 6.1.1.4'
N N 0.0311 0.0180 ' International Tables Vol C Tables 4.2.6.8 and 6.1.1.4'
O O 0.0492 0.0322 ' International Tables Vol C Tables 4.2.6.8 and 6.1.1.4'
S S 0.3331 0.5567 ' International Tables Vol C Tables 4.2.6.8 and 6.1.1.4'

loop_
_geom_angle_atom_site_label_1
_geom_angle_atom_site_label_2
_geom_angle_atom_site_label_3
_geom_angle_site_symmetry_1
_geom_angle_site_symmetry_2
_geom_angle_site_symmetry_3
_geom_angle
_geom_angle_publ_flag
C8A S1A C9A . . . 92.00(17) no
C8B S1B C9B . . . 90.4(6) no
C13A S2A C14A . . . 91.2(2) no
C13B S2B C14B . . . 91.2(7) no
C1 N1 C5 . . . 109.61(13) no
C5 N1 C16 . . . 110.43(13) no
C1 N1 C16 . . . 108.34(14) no
N1 C1 C2 . . . 111.86(15) no
C1 C2 C3 . . . 118.18(16) no
C1 C2 C11 . . . 123.85(15) no
C3 C2 C11 . . . 117.97(15) no
O1 C3 C2 . . . 121.03(17) no
C2 C3 C4 . . . 117.50(15) no
O1 C3 C4 . . . 121.44(16) no
C5 C4 C6 . . . 124.57(17) no
C3 C4 C6 . . . 117.12(16) no
C3 C4 C5 . . . 118.29(14) no
N1 C5 C4 . . . 110.75(14) no
C4 C6 C7A . . . 130.47(19) no
C4 C6 C7B . . . 127.9(5) no
C6 C7A C8A . . . 126.3(2) no
C8A C7A C10A . . . 110.5(2) no
C6 C7A C10A . . . 123.0(2) no
C6 C7B C10B . . . 134.6(12) no
C6 C7B C8B . . . 112.0(6) no
C8B C7B C10B . . . 112.4(9) no
S1A C8A C7A . . . 111.9(2) no
S1B C8B C7B . . . 110.7(7) no
S1A C9A C10A . . . 111.6(3) no
S1B C9B C10B . . . 113.6(8) no
C7A C10A C9A . . . 114.0(3) no
C7B C10B C9B . . . 112.2(11) no
C2 C11 C12A . . . 129.3(2) no
C2 C11 C12B . . . 127.0(7) no
C11 C12A C13A . . . 119.8(3) no
C11 C12A C15A . . . 129.5(3) no
C13A C12A C15A . . . 110.7(3) no
C13B C12B C15B . . . 110.8(11) no
C11 C12B C13B . . . 126.5(13) no
C11 C12B C15B . . . 122.8(14) no
S2A C13A C12A . . . 112.4(3) no
S2B C13B C12B . . . 111.1(9) no
S2A C14A C15A . . . 112.4(3) no
S2B C14B C15B . . . 112.9(10) no
C12A C15A C14A . . . 113.3(3) no
C12B C15B C14B . . . 113.7(14) no
N1 C16 C17 . . . 113.51(15) no
C18 C17 C22 . . . 118.42(17) no
C16 C17 C18 . . . 119.81(17) no
C16 C17 C22 . . . 121.66(16) no
C17 C18 C19 . . . 120.85(17) no
C18 C19 C20 . . . 120.05(18) no
C19 C20 C21 . . . 119.84(19) no
C20 C21 C22 . . . 120.03(18) no
C17 C22 C21 . . . 120.80(17) no
N1 C1 H1A . . . 109.00 no
N1 C1 H1B . . . 109.00 no
C2 C1 H1A . . . 109.00 no
C2 C1 H1B . . . 109.00 no
H1A C1 H1B . . . 108.00 no
N1 C5 H5A . . . 109.00 no
N1 C5 H5B . . . 109.00 no
C4 C5 H5A . . . 109.00 no
C4 C5 H5B . . . 109.00 no
H5A C5 H5B . . . 108.00 no
C4 C6 H6 . . . 116.8(13) no
C7A C6 H6 . . . 112.8(13) no
C7B C6 H6 . . . 114.6(14) no
S1A C8A H8A . . . 124.00 no
C7A C8A H8A . . . 124.00 no
C7B C8B H8B . . . 125.00 no
S1B C8B H8B . . . 125.00 no
C10A C9A H9A . . . 124.00 no
S1A C9A H9A . . . 124.00 no
C10B C9B H9B . . . 123.00 no
S1B C9B H9B . . . 123.00 no
C9A C10A H10A . . . 123.00 no
C7A C10A H10A . . . 123.00 no
C9B C10B H10B . . . 124.00 no
C7B C10B H10B . . . 124.00 no
C12A C11 H11 . . . 114.6(13) no
C2 C11 H11 . . . 116.2(13) no
C12B C11 H11 . . . 116.8(15) no
C12A C13A H13A . . . 124.00 no
S2A C13A H13A . . . 124.00 no
S2B C13B H13B . . . 124.00 no
C12B C13B H13B . . . 125.00 no
S2A C14A H14A . . . 124.00 no
C15A C14A H14A . . . 124.00 no
S2B C14B H14B . . . 124.00 no
C15B C14B H14B . . . 124.00 no
C12A C15A H15A . . . 123.00 no
C14A C15A H15A . . . 123.00 no
C12B C15B H15B . . . 123.00 no
C14B C15B H15B . . . 123.00 no
H16A C16 H16B . . . 108.00 no
N1 C16 H16B . . . 109.00 no
C17 C16 H16A . . . 109.00 no
N1 C16 H16A . . . 109.00 no
C17 C16 H16B . . . 109.00 no
C17 C18 H18 . . . 120.00 no
C19 C18 H18 . . . 120.00 no
C18 C19 H19 . . . 120.00 no
C20 C19 H19 . . . 120.00 no
C19 C20 H20 . . . 120.00 no
C21 C20 H20 . . . 120.00 no
C20 C21 H21 . . . 120.00 no
C22 C21 H21 . . . 120.00 no
C21 C22 H22 . . . 120.00 no
C17 C22 H22 . . . 120.00 no

loop_
_geom_bond_atom_site_label_1
_geom_bond_atom_site_label_2
_geom_bond_site_symmetry_1
_geom_bond_site_symmetry_2
_geom_bond_distance
_geom_bond_publ_flag
S1A C8A . . 1.718(3) no
S1A C9A . . 1.718(3) no
S1B C9B . . 1.719(10) no
S1B C8B . . 1.718(12) no
S2A C13A . . 1.718(3) no
S2A C14A . . 1.718(2) no
S2B C13B . . 1.718(15) no
S2B C14B . . 1.719(8) no
O1 C3 . . 1.235(2) no
N1 C5 . . 1.470(2) no
N1 C16 . . 1.472(2) no
N1 C1 . . 1.462(2) no
C1 C2 . . 1.506(3) no
C2 C3 . . 1.490(2) no
C2 C11 . . 1.345(2) no
C3 C4 . . 1.491(3) no
C4 C6 . . 1.347(2) no
C4 C5 . . 1.508(2) no
C6 C7A . . 1.458(3) no
C6 C7B . . 1.458(9) no
C7A C8A . . 1.381(3) no
C7A C10A . . 1.443(4) no
C7B C8B . . 1.372(18) no
C7B C10B . . 1.422(14) no
C9A C10A . . 1.341(4) no
C9B C10B . . 1.307(17) no
C11 C12A . . 1.458(3) no
C11 C12B . . 1.458(9) no
C12A C15A . . 1.438(6) no
C12A C13A . . 1.377(5) no
C12B C13B . . 1.38(2) no
C12B C15B . . 1.44(2) no
C14A C15A . . 1.340(6) no
C14B C15B . . 1.30(2) no
C16 C17 . . 1.507(3) no
C17 C18 . . 1.397(3) no
C17 C22 . . 1.391(3) no
C18 C19 . . 1.386(3) no
C19 C20 . . 1.388(3) no
C20 C21 . . 1.382(3) no
C21 C22 . . 1.394(3) no
C1 H1A . . 0.9900 no
C1 H1B . . 0.9900 no
C5 H5A . . 0.9900 no
C5 H5B . . 0.9900 no
C6 H6 . . 0.943(19) no
C8A H8A . . 0.9500 no
C8B H8B . . 0.9500 no
C9A H9A . . 0.9500 no
C9B H9B . . 0.9500 no
C10A H10A . . 0.9500 no
C10B H10B . . 0.9500 no
C11 H11 . . 0.92(2) no
C13A H13A . . 0.9500 no
C13B H13B . . 0.9500 no
C14A H14A . . 0.9500 no
C14B H14B . . 0.9500 no
C15A H15A . . 0.9500 no
C15B H15B . . 0.9500 no
C16 H16A . . 0.9900 no
C16 H16B . . 0.9900 no
C18 H18 . . 0.9500 no
C19 H19 . . 0.9500 no
C20 H20 . . 0.9500 no
C21 H21 . . 0.9500 no
C22 H22 . . 0.9500 no

loop_
_geom_contact_atom_site_label_1
_geom_contact_atom_site_label_2
_geom_contact_distance
_geom_contact_site_symmetry_1
_geom_contact_site_symmetry_2
_geom_contact_publ_flag
S1A C8A 3.648(3) . 2_576 no
S1A S1A 3.3576(9) . 2_576 no
S1A S2A 3.6853(9) . 2_666 no
S1A C21 3.6606(19) . 2_576 no
S1B C21 3.469(4) . 2_576 no
S1B C6 3.631(5) . 2_676 no
S1B C18 3.502(5) . 2_676 no
S1B C5 3.609(5) . 2_676 no
S1B C4 3.670(5) . 2_676 no
S2A C9A 3.651(4) . 2_666 no
S2A S1A 3.6853(9) . 2_666 no
S2A C10A 3.598(3) . 2_666 no
S2A C8A 3.569(3) . 2_666 no
S2A C7A 3.582(3) . 2_666 no
S2B C14B 3.692(15) . 2_655 no
S2B C8B 3.475(16) . 2_666 no
S2B S2B 3.335(6) . 2_655 no
S2B C7B 3.618(17) . 2_666 no
S1A H10A 3.0000 . 1_455 no
S1B H21 2.8300 . 2_576 no
S1B H5A 2.9700 . 2_676 no
S2A H20 3.1600 . 2_665 no
S2A H14A 3.0400 . 2_655 no
S2B H19 3.0900 . 2_665 no
O1 C15B 3.296(19) . 2_766 no
O1 C13A 3.177(4) . 2_766 no
O1 H10B 2.7400 . 1_655 no
O1 H11 2.79(2) . 2_766 no
O1 H13A 2.3900 . 2_766 no
O1 H6 2.38(2) . . no
O1 H11 2.39(2) . . no
O1 H5B 2.6200 . 1_655 no
O1 H15B 2.4900 . 2_766 no
N1 H18 2.9300 . . no
C1 C15A 3.154(4) . . no
C1 C13B 2.974(12) . . no
C4 C11 3.568(2) . 2_666 no
C4 S1B 3.670(5) . 2_676 no
C5 C10B 3.228(15) . . no
C5 S1B 3.609(5) . 2_676 no
C5 C8A 3.133(3) . . no
C6 C15A 3.415(5) . 2_666 no
C6 C12B 3.372(12) . 2_666 no
C6 S1B 3.631(5) . 2_676 no
C6 C13B 3.481(18) . 2_666 no
C6 C12A 3.381(4) . 2_666 no
C7A C13A 3.573(4) . 2_666 no
C7A C9A 3.529(6) . 2_676 no
C7A S2A 3.582(3) . 2_666 no
C7B S2B 3.618(17) . 2_666 no
C7B C15B 3.26(2) . 2_666 no
C7B C14B 3.34(2) . 2_666 no
C7B C12B 3.512(14) . 2_666 no
C8A S2A 3.569(3) . 2_666 no
C8A C5 3.133(3) . . no
C8A C13A 3.452(4) . 2_666 no
C8A C10A 3.475(4) . 2_676 no
C8A S1A 3.648(3) . 2_576 no
C8B S2B 3.475(16) . 2_666 no
C8B C14B 3.595(18) . 2_666 no
C9A C18 3.520(5) . 2_676 no
C9A S2A 3.651(4) . 2_666 no
C9A C7A 3.529(6) . 2_676 no
C9B C9B 3.357(14) . 2_576 no
C10A C14A 3.504(6) . 2_666 no
C10A C8A 3.475(4) . 2_676 no
C10A S2A 3.598(3) . 2_666 no
C10B C15B 3.23(2) . 2_666 no
C10B C14B 3.40(2) . 2_666 no
C10B C5 3.228(15) . . no
C11 C4 3.568(2) . 2_666 no
C12A C6 3.381(4) . 2_666 no
C12B C6 3.372(12) . 2_666 no
C12B C7B 3.512(14) . 2_666 no
C13A C8A 3.452(4) . 2_666 no
C13A O1 3.177(4) . 2_766 no
C13A C7A 3.573(4) . 2_666 no
C13B C6 3.481(18) . 2_666 no
C13B C1 2.974(12) . . no
C14A C10A 3.504(6) . 2_666 no
C14B C7B 3.34(2) . 2_666 no
C14B C10B 3.40(2) . 2_666 no
C14B C8B 3.595(18) . 2_666 no
C14B S2B 3.692(15) . 2_655 no
C15A C6 3.415(5) . 2_666 no
C15A C1 3.154(4) . . no
C15B C10B 3.23(2) . 2_666 no
C15B O1 3.296(19) . 2_766 no
C15B C7B 3.26(2) . 2_666 no
C16 C18 3.520(2) . 2_565 no
C18 C16 3.520(2) . 2_565 no
C18 S1B 3.502(5) . 2_676 no
C18 C9A 3.520(5) . 2_676 no
C21 S1B 3.469(4) . 2_576 no
C21 S1A 3.6606(19) . 2_576 no
C1 H13B 2.4000 . . no
C1 H15A 2.6500 . . no
C2 H13B 2.9500 . . no
C4 H8A 3.0300 . . no
C5 H10B 2.8100 . . no
C5 H8A 2.5900 . . no
C7A H5A 2.8500 . . no
C7B H5A 2.8400 . . no
C8A H5A 2.6000 . . no
C9A H5A 2.9400 . 2_676 no
C9A H21 2.9900 . 2_576 no
C9B H9B 2.6700 . 2_576 no
C9B H8B 3.0200 . 1_455 no
C10B H9B 2.9700 . 2_576 no
C10B H5A 2.7200 . . no
C12A H1B 2.8100 . . no
C12B H1B 2.7600 . . no
C13B H19 3.0000 . 2_665 no
C13B H1B 2.4300 . . no
C13B H1A 3.0200 . . no
C14A H19 3.0200 . 2_665 no
C15A H1B 2.6100 . . no
C15A H19 3.0200 . 2_665 no
C17 H5A 2.7500 . . no
C17 H16A 2.9700 . 2_565 no
C17 H9A 3.0500 . 2_676 no
C18 H16A 2.8400 . 2_565 no
C18 H9A 2.6700 . 2_676 no
C19 H16A 2.9000 . 2_565 no
C19 H9A 3.0800 . 2_676 no
C20 H16A 3.0700 . 2_565 no
H1A H13A 2.5700 . 1_455 no
H1A H16B 2.5000 . . no
H1A C13B 3.0200 . . no
H1A H5B 2.3700 . . no
H1A H15A 2.5000 . . no
H1A H13B 2.2900 . . no
H1B C15A 2.6100 . . no
H1B H15A 2.1200 . . no
H1B C13B 2.4300 . . no
H1B H13B 1.8600 . . no
H1B C12A 2.8100 . . no
H1B C12B 2.7600 . . no
H1B H16A 2.2100 . . no
H5A C10B 2.7200 . . no
H5A C7B 2.8400 . . no
H5A C7A 2.8500 . . no
H5A C8A 2.6000 . . no
H5A C17 2.7500 . . no
H5A H8A 2.0600 . . no
H5A C9A 2.9400 . 2_676 no
H5A S1B 2.9700 . 2_676 no
H5A H10B 2.3400 . . no
H5A H9A 2.5100 . 2_676 no
H5B H1A 2.3700 . . no
H5B H8A 2.4900 . . no
H5B O1 2.6200 . 1_455 no
H5B H16B 2.3400 . . no
H6 O1 2.38(2) . . no
H6 H10A 2.5500 . . no
H6 H8B 2.2900 . . no
H8A H5B 2.4900 . . no
H8A H5A 2.0600 . . no
H8A C4 3.0300 . . no
H8A C5 2.5900 . . no
H8B C9B 3.0200 . 1_655 no
H8B H6 2.2900 . . no
H8B H9B 2.3200 . 1_655 no
H9A C17 3.0500 . 2_676 no
H9A H5A 2.5100 . 2_676 no
H9A C19 3.0800 . 2_676 no
H9A C18 2.6700 . 2_676 no
H9B H9B 2.1900 . 2_576 no
H9B H8B 2.3200 . 1_455 no
H9B C10B 2.9700 . 2_576 no
H9B C9B 2.6700 . 2_576 no
H10A H6 2.5500 . . no
H10A S1A 3.0000 . 1_655 no
H10B H5A 2.3400 . . no
H10B C5 2.8100 . . no
H10B O1 2.7400 . 1_455 no
H11 O1 2.79(2) . 2_766 no
H11 O1 2.39(2) . . no
H11 H13A 2.4500 . . no
H13A O1 2.3900 . 2_766 no
H13A H1A 2.5700 . 1_655 no
H13A H11 2.4500 . . no
H13B H1B 1.8600 . . no
H13B C2 2.9500 . . no
H13B H1A 2.2900 . . no
H13B C1 2.4000 . . no
H14A S2A 3.0400 . 2_655 no
H15A C1 2.6500 . . no
H15A H1B 2.1200 . . no
H15A H1A 2.5000 . . no
H15B O1 2.4900 . 2_766 no
H16A C17 2.9700 . 2_565 no
H16A H1B 2.2100 . . no
H16A C20 3.0700 . 2_565 no
H16A C18 2.8400 . 2_565 no
H16A C19 2.9000 . 2_565 no
H16B H22 2.3600 . . no
H16B H1A 2.5000 . . no
H16B H5B 2.3400 . . no
H18 N1 2.9300 . . no
H19 S2B 3.0900 . 2_665 no
H19 C14A 3.0200 . 2_665 no
H19 C15A 3.0200 . 2_665 no
H19 C13B 3.0000 . 2_665 no
H20 S2A 3.1600 . 2_665 no
H21 S1B 2.8300 . 2_576 no
H21 C9A 2.9900 . 2_576 no
H22 H16B 2.3600 . . no

loop_
_geom_hbond_atom_site_label_D
_geom_hbond_atom_site_label_H
_geom_hbond_atom_site_label_A
_geom_hbond_site_symmetry_A
_geom_hbond_distance_DH
_geom_hbond_distance_HA
_geom_hbond_distance_DA
_geom_hbond_angle_DHA
_geom_hbond_publ_flag
C13A H13A O1 2_766 0.95 2.39 3.177(4) 140 yes
C16 H16A Cg6 2_565 0.99 2.68 3.6017(19) 156 yes

loop_
_geom_torsion_atom_site_label_1
_geom_torsion_atom_site_label_2
_geom_torsion_atom_site_label_3
_geom_torsion_atom_site_label_4
_geom_torsion_site_symmetry_1
_geom_torsion_site_symmetry_2
_geom_torsion_site_symmetry_3
_geom_torsion_site_symmetry_4
_geom_torsion
_geom_torsion_publ_flag
C9A S1A C8A C7A . . . . -0.2(3) no
C8A S1A C9A C10A . . . . -0.9(3) no
C14A S2A C13A C12A . . . . -0.4(3) no
C13A S2A C14A C15A . . . . 0.0(4) no
C5 N1 C1 C2 . . . . -62.00(18) no
C16 N1 C1 C2 . . . . 177.45(13) no
C16 N1 C5 C4 . . . . -177.33(14) no
C1 N1 C16 C17 . . . . -164.29(14) no
C5 N1 C16 C17 . . . . 75.66(18) no
C1 N1 C5 C4 . . . . 63.39(18) no
N1 C1 C2 C11 . . . . -153.36(16) no
N1 C1 C2 C3 . . . . 26.7(2) no
C11 C2 C3 C4 . . . . -174.12(16) no
C3 C2 C11 C12A . . . . 179.2(2) no
C11 C2 C3 O1 . . . . 4.2(3) no
C1 C2 C11 C12A . . . . -0.8(3) no
C1 C2 C3 C4 . . . . 5.8(2) no
C1 C2 C3 O1 . . . . -175.89(16) no
O1 C3 C4 C5 . . . . 177.70(16) no
O1 C3 C4 C6 . . . . -3.6(3) no
C2 C3 C4 C5 . . . . -4.0(2) no
C2 C3 C4 C6 . . . . 174.63(16) no
C3 C4 C5 N1 . . . . -29.9(2) no
C3 C4 C6 C7A . . . . -177.8(2) no
C5 C4 C6 C7A . . . . 0.7(3) no
C6 C4 C5 N1 . . . . 151.56(17) no
C4 C6 C7A C8A . . . . 19.5(4) no
C4 C6 C7A C10A . . . . -166.4(3) no
C10A C7A C8A S1A . . . . 1.2(3) no
C6 C7A C8A S1A . . . . 175.9(2) no
C6 C7A C10A C9A . . . . -176.8(3) no
C8A C7A C10A C9A . . . . -1.9(4) no
S1A C9A C10A C7A . . . . 1.7(4) no
C2 C11 C12A C15A . . . . -18.5(5) no
C2 C11 C12A C13A . . . . 163.1(2) no
C15A C12A C13A S2A . . . . 0.7(4) no
C11 C12A C13A S2A . . . . 179.4(2) no
C11 C12A C15A C14A . . . . -179.2(3) no
C13A C12A C15A C14A . . . . -0.7(5) no
S2A C14A C15A C12A . . . . 0.4(5) no
N1 C16 C17 C18 . . . . 62.1(2) no
N1 C16 C17 C22 . . . . -121.80(17) no
C16 C17 C18 C19 . . . . 176.81(16) no
C22 C17 C18 C19 . . . . 0.6(3) no
C16 C17 C22 C21 . . . . -176.10(16) no
C18 C17 C22 C21 . . . . 0.1(3) no
C17 C18 C19 C20 . . . . -0.8(3) no
C18 C19 C20 C21 . . . . 0.4(3) no
C19 C20 C21 C22 . . . . 0.3(3) no
C20 C21 C22 C17 . . . . -0.5(3) no
